data_4102476
loop_
_publ_author_name
'Scott R. Daly'
'Brian J. Bellott'
'Do Young Kim'
'Gregory S. Girolami'

_publ_contact_author_address
;Department of Chemistry, Box 4-6
University of Illinois at Urbana-Champaign
600 South Mathews
Urbana, IL 61801
;
_publ_contact_author_email girolami@scs.illinois.edu
_publ_contact_author_fax '(217) 333-2685'
_publ_contact_author_name 'Gregory S. Girolami'
_publ_contact_author_phone ' (217) 333-2729'
_publ_section_title
;
 Synthesis of the Long-Sought Unsubstituted Aminodiboranate
 Na(H3B-NH2-BH3) and Its N-Alkyl Analogs
;
_journal_name_full 'Journal of the American Chemical Society'
_journal_page_first 7254
_journal_page_last 7255
_journal_paper_doi 10.1021/ja1016427
_journal_volume 132
_journal_year 2010
_chemical_formula_sum 'C16 H40 B2 Cl2 Er N O4'
_chemical_formula_weight 570.27
_chemical_name_systematic
; 
 ? 
;
_space_group_IT_number 14
_symmetry_cell_setting monoclinic
_symmetry_space_group_name_Hall '-P 2yn'
_symmetry_space_group_name_H-M 'P 1 21/n 1'
_atom_sites_solution_hydrogens geom
_atom_sites_solution_primary direct
_atom_sites_solution_secondary difmap
_audit_creation_method SHELXL-97
_cell_angle_alpha 90.00
_cell_angle_beta 90.552(2)
_cell_angle_gamma 90.00
_cell_formula_units_Z 4
_cell_length_a 9.9649(4)
_cell_length_b 21.9294(8)
_cell_length_c 11.2331(4)
_cell_measurement_reflns_used 9988
_cell_measurement_temperature 193(2)
_cell_measurement_theta_max 27.69
_cell_measurement_theta_min 1.86
_cell_volume 2454.59(16)
_computing_cell_refinement 'Bruker SAINT'
_computing_data_collection 'Bruker APEX2'
_computing_data_reduction 'Bruker SAINT'
_computing_molecular_graphics 'Bruker SHELXTL'
_computing_publication_material 'Bruker SHELXTL'
_computing_structure_refinement 'SHELXL-97 (Sheldrick, 1997)'
_computing_structure_solution 'SHELXS-97 (Sheldrick, 1990)'
_diffrn_ambient_temperature 193(2)
_diffrn_detector_area_resol_mean 8.33
_diffrn_measured_fraction_theta_full 0.989
_diffrn_measured_fraction_theta_max 0.989
_diffrn_measurement_device_type 'CCD area detector'
_diffrn_measurement_method 'phi and omega scans'
_diffrn_radiation_monochromator graphite
_diffrn_radiation_source 'fine-focus sealed tube'
_diffrn_radiation_type MoK\a
_diffrn_radiation_wavelength 0.71073
_diffrn_reflns_av_R_equivalents 0.0815
_diffrn_reflns_av_sigmaI/netI 0.0375
_diffrn_reflns_limit_h_max 12
_diffrn_reflns_limit_h_min -13
_diffrn_reflns_limit_k_max 28
_diffrn_reflns_limit_k_min -28
_diffrn_reflns_limit_l_max 14
_diffrn_reflns_limit_l_min -12
_diffrn_reflns_number 38427
_diffrn_reflns_theta_full 27.69
_diffrn_reflns_theta_max 27.69
_diffrn_reflns_theta_min 1.86
_exptl_absorpt_coefficient_mu 3.655
_exptl_absorpt_correction_T_max 0.47708
_exptl_absorpt_correction_T_min 0.20398
_exptl_absorpt_correction_type integration
_exptl_absorpt_process_details XPREP/SHELXTL
_exptl_crystal_colour pink
_exptl_crystal_density_diffrn 1.543
_exptl_crystal_density_method 'not measured'
_exptl_crystal_description block
_exptl_crystal_F_000 1148
_exptl_crystal_size_max 0.76
_exptl_crystal_size_mid 0.54
_exptl_crystal_size_min 0.22
_refine_diff_density_max 0.957
_refine_diff_density_min -0.783
_refine_diff_density_rms 0.087
_refine_ls_extinction_method none
_refine_ls_goodness_of_fit_ref 1.073
_refine_ls_hydrogen_treatment mixed
_refine_ls_matrix_type full
_refine_ls_number_parameters 267
_refine_ls_number_reflns 5678
_refine_ls_number_restraints 1
_refine_ls_restrained_S_all 1.073
_refine_ls_R_factor_all 0.0303
_refine_ls_R_factor_gt 0.0229
_refine_ls_shift/su_max 0.001
_refine_ls_shift/su_mean 0.000
_refine_ls_structure_factor_coef Fsqd
_refine_ls_weighting_details 'calc w=1/[\s^2^(Fo^2^)+(0.0112P)^2^+2.0347P] where P=(Fo^2^+2Fc^2^)/3'
_refine_ls_weighting_scheme calc
_refine_ls_wR_factor_gt 0.0525
_refine_ls_wR_factor_ref 0.0554
_reflns_number_gt 4855
_reflns_number_total 5678
_reflns_threshold_expression >2sigma(I)
_cod_data_source_file ja1016427_si_002_3.cif
_cod_data_source_block fa74f_face
_cod_database_code 4102476

loop_
_symmetry_equiv_pos_as_xyz
'x, y, z'
'-x+1/2, y+1/2, -z+1/2'
'-x, -y, -z'
'x-1/2, -y-1/2, z-1/2'

loop_
_atom_site_label
_atom_site_type_symbol
_atom_site_fract_x
_atom_site_fract_y
_atom_site_fract_z
_atom_site_U_iso_or_equiv
_atom_site_adp_type
_atom_site_occupancy
_atom_site_symmetry_multiplicity
_atom_site_calc_flag
_atom_site_refinement_flags
Er1 Er 0.090311(11) 0.207575(5) 0.252046(10) 0.02085(4) Uani 1 1 d .
N1 N 0.0855(3) 0.26022(15) 0.5325(2) 0.0356(7) Uani 1 1 d D
H1 H 0.153(3) 0.2656(17) 0.577(3) 0.045(10) Uiso 1 1 d D
H2 H 0.019(3) 0.2690(17) 0.575(3) 0.038(9) Uiso 1 1 d D
B1 B 0.0860(4) 0.30105(19) 0.4184(3) 0.0362(9) Uani 1 1 d .
H11 H 0.180(3) 0.2888(13) 0.364(3) 0.032(9) Uiso 1 1 d .
H12 H -0.014(3) 0.2882(13) 0.360(3) 0.032(9) Uiso 1 1 d .
H13 H 0.086(3) 0.3498(16) 0.432(3) 0.042(9) Uiso 1 1 d .
B2 B 0.0848(4) 0.1913(2) 0.4984(3) 0.0362(8) Uani 1 1 d .
H21 H 0.182(3) 0.1805(15) 0.439(3) 0.030(8) Uiso 1 1 d .
H22 H -0.008(3) 0.1845(14) 0.438(2) 0.024(7) Uiso 1 1 d .
H23 H 0.080(3) 0.1607(16) 0.573(3) 0.040(9) Uiso 1 1 d .
Cl1 Cl 0.34895(7) 0.20181(4) 0.22919(6) 0.03194(17) Uani 1 1 d .
Cl2 Cl -0.16503(7) 0.19234(4) 0.21729(7) 0.03327(16) Uani 1 1 d .
O1 O 0.09581(19) 0.09994(10) 0.26567(17) 0.0310(5) Uani 1 1 d .
C11 C 0.0049(4) 0.06213(18) 0.3344(4) 0.0538(10) Uani 1 1 d .
H11A H -0.0866 0.0635 0.2993 0.065 Uiso 1 1 calc R
H11B H 0.0006 0.0768 0.4176 0.065 Uiso 1 1 calc R
C12 C 0.0578(5) -0.00040(19) 0.3309(5) 0.0779(14) Uani 1 1 d .
H12A H -0.0158 -0.0302 0.3197 0.093 Uiso 1 1 calc R
H12B H 0.1068 -0.0102 0.4055 0.093 Uiso 1 1 calc R
C13 C 0.1503(5) -0.0015(2) 0.2273(5) 0.0778(14) Uani 1 1 d .
H13A H 0.2243 -0.0309 0.2407 0.093 Uiso 1 1 calc R
H13B H 0.1015 -0.0126 0.1533 0.093 Uiso 1 1 calc R
C14 C 0.2023(4) 0.06167(17) 0.2204(4) 0.0528(10) Uani 1 1 d .
H14A H 0.2847 0.0662 0.2696 0.063 Uiso 1 1 calc R
H14B H 0.2232 0.0726 0.1371 0.063 Uiso 1 1 calc R
O2 O 0.0994(2) 0.17349(10) 0.04969(17) 0.0312(5) Uani 1 1 d .
C21 C 0.2015(3) 0.19085(16) -0.0367(3) 0.0330(7) Uani 1 1 d .
H21A H 0.2770 0.1615 -0.0354 0.040 Uiso 1 1 calc R
H21B H 0.2367 0.2322 -0.0193 0.040 Uiso 1 1 calc R
C22 C 0.1299(4) 0.18961(18) -0.1556(3) 0.0429(8) Uani 1 1 d .
H22A H 0.0954 0.2305 -0.1769 0.051 Uiso 1 1 calc R
H22B H 0.1903 0.1753 -0.2191 0.051 Uiso 1 1 calc R
C23 C 0.0172(5) 0.1457(2) -0.1369(3) 0.0682(14) Uani 1 1 d .
H23A H -0.0680 0.1634 -0.1669 0.082 Uiso 1 1 calc R
H23B H 0.0344 0.1075 -0.1812 0.082 Uiso 1 1 calc R
C24 C 0.0072(4) 0.1331(2) -0.0124(3) 0.0640(13) Uani 1 1 d .
H24A H 0.0310 0.0900 0.0037 0.077 Uiso 1 1 calc R
H24B H -0.0857 0.1402 0.0147 0.077 Uiso 1 1 calc R
O3 O 0.0868(2) 0.29613(9) 0.13212(19) 0.0299(5) Uani 1 1 d .
C31 C -0.0267(3) 0.31484(16) 0.0584(3) 0.0422(8) Uani 1 1 d .
H31A H -0.1069 0.3215 0.1081 0.051 Uiso 1 1 calc R
H31B H -0.0480 0.2830 -0.0014 0.051 Uiso 1 1 calc R
C32 C 0.0129(4) 0.37291(18) -0.0021(4) 0.0578(11) Uani 1 1 d .
H32A H -0.0328 0.4083 0.0342 0.069 Uiso 1 1 calc R
H32B H -0.0102 0.3715 -0.0880 0.069 Uiso 1 1 calc R
C33 C 0.1624(4) 0.37704(19) 0.0162(4) 0.0557(10) Uani 1 1 d .
H33A H 0.2107 0.3567 -0.0495 0.067 Uiso 1 1 calc R
H33B H 0.1919 0.4201 0.0213 0.067 Uiso 1 1 calc R
C34 C 0.1862(4) 0.34465(16) 0.1316(3) 0.0475(9) Uani 1 1 d .
H34A H 0.2783 0.3277 0.1356 0.057 Uiso 1 1 calc R
H34B H 0.1734 0.3726 0.1998 0.057 Uiso 1 1 calc R
O41 O 0.2605(4) 1.0188(2) 0.8772(5) 0.141(2) Uani 1 1 d .
C41 C 0.3107(5) 0.9647(2) 0.9146(5) 0.0744(13) Uani 1 1 d .
H41A H 0.2391 0.9334 0.9143 0.089 Uiso 1 1 calc R
H41B H 0.3462 0.9686 0.9969 0.089 Uiso 1 1 calc R
C42 C 0.4179(5) 0.9467(2) 0.8345(5) 0.0810(15) Uani 1 1 d .
H42A H 0.3921 0.9097 0.7892 0.097 Uiso 1 1 calc R
H42B H 0.5014 0.9381 0.8799 0.097 Uiso 1 1 calc R
C43 C 0.4371(6) 0.9995(3) 0.7526(5) 0.100(2) Uani 1 1 d .
H43A H 0.5293 1.0160 0.7606 0.120 Uiso 1 1 calc R
H43B H 0.4219 0.9870 0.6688 0.120 Uiso 1 1 calc R
C44 C 0.3408(7) 1.0439(3) 0.7874(7) 0.117(2) Uani 1 1 d .
H44A H 0.3870 1.0809 0.8174 0.140 Uiso 1 1 calc R
H44B H 0.2843 1.0556 0.7181 0.140 Uiso 1 1 calc R

loop_
_atom_site_aniso_label
_atom_site_aniso_U_11
_atom_site_aniso_U_22
_atom_site_aniso_U_33
_atom_site_aniso_U_23
_atom_site_aniso_U_13
_atom_site_aniso_U_12
Er1 0.01944(6) 0.02666(7) 0.01644(6) -0.00097(5) -0.00036(4) -0.00078(5)
N1 0.0274(13) 0.059(2) 0.0208(12) -0.0146(13) 0.0017(10) -0.0029(13)
B1 0.0366(19) 0.043(2) 0.0293(18) -0.0136(16) 0.0005(15) -0.0003(16)
B2 0.0370(19) 0.051(2) 0.0202(16) -0.0011(17) 0.0002(14) -0.0014(17)
Cl1 0.0206(3) 0.0474(5) 0.0278(3) 0.0010(3) 0.0019(3) -0.0013(3)
Cl2 0.0223(3) 0.0440(4) 0.0334(4) 0.0011(3) -0.0045(3) -0.0012(3)
O1 0.0321(10) 0.0272(11) 0.0339(11) 0.0033(9) 0.0077(9) 0.0024(9)
C11 0.059(2) 0.040(2) 0.062(2) 0.0114(19) 0.0224(19) -0.0064(18)
C12 0.105(4) 0.035(2) 0.094(4) 0.011(2) 0.041(3) -0.002(2)
C13 0.093(3) 0.040(2) 0.102(4) 0.003(2) 0.043(3) 0.002(2)
C14 0.048(2) 0.034(2) 0.076(3) 0.0019(19) 0.0194(19) 0.0084(17)
O2 0.0355(11) 0.0391(13) 0.0193(9) -0.0046(9) 0.0051(8) -0.0130(9)
C21 0.0309(15) 0.0446(19) 0.0237(14) -0.0013(14) 0.0057(12) -0.0070(14)
C22 0.050(2) 0.056(2) 0.0227(15) 0.0027(15) -0.0006(14) -0.0070(17)
C23 0.080(3) 0.088(3) 0.036(2) 0.009(2) -0.020(2) -0.046(3)
C24 0.076(3) 0.086(3) 0.0308(18) -0.021(2) 0.0090(17) -0.054(2)
O3 0.0339(11) 0.0278(12) 0.0278(11) 0.0020(8) -0.0060(9) -0.0055(9)
C31 0.0424(18) 0.0389(19) 0.045(2) 0.0098(17) -0.0127(15) -0.0011(16)
C32 0.077(3) 0.041(2) 0.055(2) 0.0162(19) -0.024(2) -0.011(2)
C33 0.066(2) 0.048(2) 0.054(2) 0.0179(19) 0.0005(19) -0.016(2)
C34 0.052(2) 0.036(2) 0.054(2) 0.0080(17) -0.0154(17) -0.0187(16)
O41 0.132(4) 0.099(3) 0.195(5) 0.046(3) 0.109(3) 0.055(3)
C41 0.072(3) 0.071(3) 0.081(3) 0.000(3) 0.020(2) -0.002(3)
C42 0.086(3) 0.061(3) 0.097(4) 0.008(3) 0.040(3) 0.013(3)
C43 0.123(5) 0.070(4) 0.109(5) 0.021(3) 0.061(4) 0.033(3)
C44 0.123(5) 0.072(4) 0.156(6) 0.035(4) 0.065(4) 0.028(4)

loop_
_atom_type_symbol
_atom_type_description
_atom_type_scat_dispersion_real
_atom_type_scat_dispersion_imag
_atom_type_scat_source
C C 0.0033 0.0016 'International Tables Vol C Tables 4.2.6.8 and 6.1.1.4'
H H 0.0000 0.0000 'International Tables Vol C Tables 4.2.6.8 and 6.1.1.4'
B B 0.0013 0.0007 'International Tables Vol C Tables 4.2.6.8 and 6.1.1.4'
N N 0.0061 0.0033 'International Tables Vol C Tables 4.2.6.8 and 6.1.1.4'
O O 0.0106 0.0060 'International Tables Vol C Tables 4.2.6.8 and 6.1.1.4'
Cl Cl 0.1484 0.1585 'International Tables Vol C Tables 4.2.6.8 and 6.1.1.4'
Er Er -0.2586 4.9576 'International Tables Vol C Tables 4.2.6.8 and 6.1.1.4'

loop_
_geom_angle_atom_site_label_1
_geom_angle_atom_site_label_2
_geom_angle_atom_site_label_3
_geom_angle
O3 Er1 O1 148.96(7)
O3 Er1 O2 73.50(7)
O1 Er1 O2 75.46(7)
O3 Er1 Cl2 90.63(5)
O1 Er1 Cl2 84.45(5)
O2 Er1 Cl2 82.13(5)
O3 Er1 Cl1 89.60(5)
O1 Er1 Cl1 86.30(5)
O2 Er1 Cl1 81.03(5)
Cl2 Er1 Cl1 162.37(3)
O3 Er1 B1 77.09(10)
O1 Er1 B1 133.95(10)
O2 Er1 B1 150.54(10)
Cl2 Er1 B1 100.08(8)
Cl1 Er1 B1 97.15(8)
O3 Er1 B2 132.06(11)
O1 Er1 B2 78.98(10)
O2 Er1 B2 154.44(11)
Cl2 Er1 B2 95.97(8)
Cl1 Er1 B2 96.94(8)
B1 Er1 B2 54.99(13)
O3 Er1 H11 71.7(8)
O1 Er1 H11 135.5(7)
O2 Er1 H11 136.6(8)
Cl2 Er1 H11 123.0(8)
Cl1 Er1 H11 73.7(8)
B1 Er1 H11 24.2(8)
B2 Er1 H11 65.0(8)
O3 Er1 H12 71.2(8)
O1 Er1 H12 135.7(8)
O2 Er1 H12 137.3(7)
Cl2 Er1 H12 75.0(7)
Cl1 Er1 H12 121.5(7)
B1 Er1 H12 25.9(7)
B2 Er1 H12 65.0(8)
H11 Er1 H12 48.0(11)
O3 Er1 H21 135.9(8)
O1 Er1 H21 71.5(8)
O2 Er1 H21 138.5(8)
Cl2 Er1 H21 118.2(7)
Cl1 Er1 H21 72.5(7)
B1 Er1 H21 66.1(8)
B2 Er1 H21 25.3(8)
H11 Er1 H21 64.7(10)
H12 Er1 H21 84.2(11)
O3 Er1 H22 132.3(7)
O1 Er1 H22 74.9(7)
O2 Er1 H22 142.0(7)
Cl2 Er1 H22 71.9(6)
Cl1 Er1 H22 119.8(6)
B1 Er1 H22 63.6(7)
B2 Er1 H22 24.2(6)
H11 Er1 H22 81.3(11)
H12 Er1 H22 61.6(10)
H21 Er1 H22 47.4(10)
B2 N1 B1 110.8(2)
B2 N1 H1 107(3)
B1 N1 H1 113(3)
B2 N1 H2 111(3)
B1 N1 H2 110(2)
H1 N1 H2 105(3)
N1 B1 Er1 97.4(2)
N1 B1 H11 108.1(16)
Er1 B1 H11 56.8(15)
N1 B1 H12 107.3(15)
Er1 B1 H12 59.0(15)
H11 B1 H12 109(2)
N1 B1 H13 116.9(18)
Er1 B1 H13 145.6(18)
H11 B1 H13 108(2)
H12 B1 H13 108(2)
N1 B2 Er1 96.8(2)
N1 B2 H21 108.9(16)
Er1 B2 H21 56.9(14)
N1 B2 H22 105.8(15)
Er1 B2 H22 57.1(14)
H21 B2 H22 107(2)
N1 B2 H23 114.6(18)
Er1 B2 H23 148.6(18)
H21 B2 H23 110(2)
H22 B2 H23 110(2)
C14 O1 C11 108.5(3)
C14 O1 Er1 124.88(19)
C11 O1 Er1 126.1(2)
O1 C11 C12 107.0(3)
O1 C11 H11A 110.3
C12 C11 H11A 110.3
O1 C11 H11B 110.3
C12 C11 H11B 110.3
H11A C11 H11B 108.6
C11 C12 C13 105.1(3)
C11 C12 H12A 110.7
C13 C12 H12A 110.7
C11 C12 H12B 110.7
C13 C12 H12B 110.7
H12A C12 H12B 108.8
C14 C13 C12 104.2(4)
C14 C13 H13A 110.9
C12 C13 H13A 110.9
C14 C13 H13B 110.9
C12 C13 H13B 110.9
H13A C13 H13B 108.9
O1 C14 C13 105.4(3)
O1 C14 H14A 110.7
C13 C14 H14A 110.7
O1 C14 H14B 110.7
C13 C14 H14B 110.7
H14A C14 H14B 108.8
C24 O2 C21 106.3(2)
C24 O2 Er1 128.13(18)
C21 O2 Er1 125.54(16)
O2 C21 C22 104.9(2)
O2 C21 H21A 110.8
C22 C21 H21A 110.8
O2 C21 H21B 110.8
C22 C21 H21B 110.8
H21A C21 H21B 108.8
C23 C22 C21 103.7(3)
C23 C22 H22A 111.0
C21 C22 H22A 111.0
C23 C22 H22B 111.0
C21 C22 H22B 111.0
H22A C22 H22B 109.0
C24 C23 C22 108.7(3)
C24 C23 H23A 109.9
C22 C23 H23A 109.9
C24 C23 H23B 109.9
C22 C23 H23B 109.9
H23A C23 H23B 108.3
C23 C24 O2 107.6(3)
C23 C24 H24A 110.2
O2 C24 H24A 110.2
C23 C24 H24B 110.2
O2 C24 H24B 110.2
H24A C24 H24B 108.5
C34 O3 C31 108.5(2)
C34 O3 Er1 126.66(17)
C31 O3 Er1 124.29(18)
O3 C31 C32 106.9(3)
O3 C31 H31A 110.3
C32 C31 H31A 110.3
O3 C31 H31B 110.3
C32 C31 H31B 110.3
H31A C31 H31B 108.6
C31 C32 C33 104.7(3)
C31 C32 H32A 110.8
C33 C32 H32A 110.8
C31 C32 H32B 110.8
C33 C32 H32B 110.8
H32A C32 H32B 108.9
C34 C33 C32 103.8(3)
C34 C33 H33A 111.0
C32 C33 H33A 111.0
C34 C33 H33B 111.0
C32 C33 H33B 111.0
H33A C33 H33B 109.0
O3 C34 C33 104.4(3)
O3 C34 H34A 110.9
C33 C34 H34A 110.9
O3 C34 H34B 110.9
C33 C34 H34B 110.9
H34A C34 H34B 108.9
C41 O41 C44 110.8(4)
O41 C41 C42 108.5(4)
O41 C41 H41A 110.0
C42 C41 H41A 110.0
O41 C41 H41B 110.0
C42 C41 H41B 110.0
H41A C41 H41B 108.4
C41 C42 C43 105.7(4)
C41 C42 H42A 110.6
C43 C42 H42A 110.6
C41 C42 H42B 110.6
C43 C42 H42B 110.6
H42A C42 H42B 108.7
C44 C43 C42 105.6(5)
C44 C43 H43A 110.6
C42 C43 H43A 110.6
C44 C43 H43B 110.6
C42 C43 H43B 110.6
H43A C43 H43B 108.7
O41 C44 C43 108.6(5)
O41 C44 H44A 110.0
C43 C44 H44A 110.0
O41 C44 H44B 110.0
C43 C44 H44B 110.0
H44A C44 H44B 108.4

loop_
_geom_bond_atom_site_label_1
_geom_bond_atom_site_label_2
_geom_bond_distance
Er1 O3 2.364(2)
Er1 O1 2.366(2)
Er1 O2 2.3954(19)
Er1 Cl2 2.5922(7)
Er1 Cl1 2.5956(7)
Er1 B1 2.775(4)
Er1 B2 2.791(4)
Er1 H11 2.35(3)
Er1 H12 2.39(3)
Er1 H21 2.36(3)
Er1 H22 2.37(3)
N1 B2 1.560(5)
N1 B1 1.563(5)
N1 H1 0.84(2)
N1 H2 0.84(2)
B1 H11 1.15(3)
B1 H12 1.22(3)
B1 H13 1.08(3)
B2 H21 1.20(3)
B2 H22 1.16(3)
B2 H23 1.07(3)
O1 C14 1.449(4)
O1 C11 1.455(4)
C11 C12 1.470(6)
C11 H11A 0.9900
C11 H11B 0.9900
C12 C13 1.491(7)
C12 H12A 0.9900
C12 H12B 0.9900
C13 C14 1.480(6)
C13 H13A 0.9900
C13 H13B 0.9900
C14 H14A 0.9900
C14 H14B 0.9900
O2 C24 1.451(4)
O2 C21 1.463(3)
C21 C22 1.508(4)
C21 H21A 0.9900
C21 H21B 0.9900
C22 C23 1.496(5)
C22 H22A 0.9900
C22 H22B 0.9900
C23 C24 1.430(5)
C23 H23A 0.9900
C23 H23B 0.9900
C24 H24A 0.9900
C24 H24B 0.9900
O3 C34 1.454(4)
O3 C31 1.455(3)
C31 C32 1.498(5)
C31 H31A 0.9900
C31 H31B 0.9900
C32 C33 1.505(5)
C32 H32A 0.9900
C32 H32B 0.9900
C33 C34 1.495(5)
C33 H33A 0.9900
C33 H33B 0.9900
C34 H34A 0.9900
C34 H34B 0.9900
O41 C41 1.353(6)
O41 C44 1.406(7)
C41 C42 1.457(6)
C41 H41A 0.9900
C41 H41B 0.9900
C42 C43 1.492(7)
C42 H42A 0.9900
C42 H42B 0.9900
C43 C44 1.425(7)
C43 H43A 0.9900
C43 H43B 0.9900
C44 H44A 0.9900
C44 H44B 0.9900
